data_7154809
loop_
_publ_author_name
'Munoz, Socrates B.'
'Aloia, Alexandra N.'
'Moore, Alexander K.'
'Papp, Attila'
'Mathew, Thomas'
'Fustero, Santos'
'Olah, George A.'
'Surya Prakash, G. K.'

_publ_section_title
;
 Synthesis of 3-substituted isoindolin-1-ones via a tandem desilylation,
 cross-coupling, hydroamidation sequence under aqueous phase-transfer
 conditions.
;
_journal_issue 1
_journal_name_full 'Organic &amp; biomolecular chemistry'
_journal_page_first 85
_journal_page_last 92
_journal_paper_doi 10.1039/c5ob02187a
_journal_volume 14
_journal_year 2016
_chemical_formula_moiety 'C15 H11 N O'
_chemical_formula_sum 'C15 H11 N O'
_chemical_formula_weight 221.25
_chemical_name_systematic '(Z)-3-Benzylideneisoindolin-1-one '
_space_group_crystal_system monoclinic
_space_group_IT_number 14
_space_group_name_Hall '-P 2ybc'
_space_group_name_H-M_alt 'P 1 21/c 1'
_symmetry_space_group_name_Hall '-P 2ybc'
_symmetry_space_group_name_H-M 'P 1 21/c 1'
_atom_sites_solution_hydrogens mixed
_audit_update_record
;
2015-11-18 deposited with the CCDC.
2015-11-20 downloaded from the CCDC.
;
_cell_angle_alpha 90
_cell_angle_beta 96.7690(10)
_cell_angle_gamma 90
_cell_formula_units_Z 4
_cell_length_a 11.9196(5)
_cell_length_b 14.6868(7)
_cell_length_c 6.4000(3)
_cell_measurement_reflns_used 9175
_cell_measurement_temperature 100(2)
_cell_measurement_theta_max 30.4363
_cell_measurement_theta_min 2.4554
_cell_volume 1112.58(9)
_computing_cell_refinement 'APEX2 v2013.4-1 (Bruker AXS)'
_computing_data_collection 'Bruker Instrument Service v2012.12.0.3'
_computing_data_reduction 'SAINT V8.30C (Bruker AXS, 2013)'
_computing_structure_refinement 'SHELXL-2013 (Sheldrick, 2013)'
_computing_structure_solution 'SHELXTL XT 2013/1 (Bruker AXS)'
_diffrn_ambient_temperature 100(2)
_diffrn_detector_area_resol_mean 8.333
_diffrn_measured_fraction_theta_full 1.000
_diffrn_measured_fraction_theta_max 0.996
_diffrn_measurement_device_type 'Bruker APEX II CCD'
_diffrn_measurement_method 'omega- and phi-scans'
_diffrn_radiation_type MoK\a
_diffrn_radiation_wavelength 0.71073
_diffrn_reflns_av_R_equivalents 0.0270
_diffrn_reflns_av_unetI/netI 0.0167
_diffrn_reflns_laue_measured_fraction_full 1.000
_diffrn_reflns_laue_measured_fraction_max 0.996
_diffrn_reflns_limit_h_max 17
_diffrn_reflns_limit_h_min -16
_diffrn_reflns_limit_k_max 20
_diffrn_reflns_limit_k_min -20
_diffrn_reflns_limit_l_max 9
_diffrn_reflns_limit_l_min -8
_diffrn_reflns_number 25626
_diffrn_reflns_point_group_measured_fraction_full 1.000
_diffrn_reflns_point_group_measured_fraction_max 0.996
_diffrn_reflns_theta_full 29.000
_diffrn_reflns_theta_max 30.513
_diffrn_reflns_theta_min 1.720
_diffrn_source 'fine-focus tube'
_exptl_absorpt_coefficient_mu 0.083
_exptl_absorpt_correction_T_max 0.98
_exptl_absorpt_correction_T_min 0.83
_exptl_absorpt_correction_type multi-scan
_exptl_absorpt_process_details 'Bruker SADABS V2012/1'
_exptl_crystal_colour 'clear pale yellow'
_exptl_crystal_density_diffrn 1.321
_exptl_crystal_density_method 'not measured'
_exptl_crystal_description prism
_exptl_crystal_F_000 464
_exptl_crystal_size_max 0.359
_exptl_crystal_size_mid 0.274
_exptl_crystal_size_min 0.152
_refine_diff_density_max 0.441
_refine_diff_density_min -0.211
_refine_diff_density_rms 0.050
_refine_ls_extinction_method none
_refine_ls_goodness_of_fit_ref 1.064
_refine_ls_hydrogen_treatment mixed
_refine_ls_matrix_type full
_refine_ls_number_parameters 158
_refine_ls_number_reflns 3371
_refine_ls_number_restraints 0
_refine_ls_restrained_S_all 1.064
_refine_ls_R_factor_all 0.0513
_refine_ls_R_factor_gt 0.0424
_refine_ls_shift/su_max 0.001
_refine_ls_shift/su_mean 0.000
_refine_ls_structure_factor_coef Fsqd
_refine_ls_weighting_details
;
 w=1/[\s^2^(Fo^2^)+(0.0699P)^2^+0.2592P]
 where P=(Fo^2^+2Fc^2^)/3
;
_refine_ls_weighting_scheme calc
_refine_ls_wR_factor_gt 0.1159
_refine_ls_wR_factor_ref 0.1216
_reflns_Friedel_coverage 0.000
_reflns_number_gt 2851
_reflns_number_total 3371
_reflns_threshold_expression 'I > 2\s(I)'
_cod_data_source_file c5ob02187a2.cif
_cod_data_source_block C15H11NO
_cod_depositor_comments 'Adding full bibliography for 7154808--7154809.cif.'
_cod_database_code 7154809
_shelx_space_group_comment
;
The symmetry employed for this shelxl refinement is uniquely defined
by the following loop, which should always be used as a source of
symmetry information in preference to the above space-group names.
They are only intended as comments.
;
_shelx_estimated_absorpt_t_min 0.971
_shelx_estimated_absorpt_t_max 0.987
_shelxl_version_number 2013-2

loop_
_space_group_symop_operation_xyz
'x, y, z'
'-x, y+1/2, -z+1/2'
'-x, -y, -z'
'x, -y-1/2, z-1/2'

loop_
_atom_site_label
_atom_site_type_symbol
_atom_site_fract_x
_atom_site_fract_y
_atom_site_fract_z
_atom_site_U_iso_or_equiv
_atom_site_adp_type
_atom_site_occupancy
_atom_site_site_symmetry_order
_atom_site_calc_flag
_atom_site_refinement_flags_posn
_atom_site_refinement_flags_adp
C1 C 1.09749(8) 0.45162(7) 0.25618(15) 0.01693(19) Uani 1 1 d . .
C2 C 1.15368(8) 0.41094(6) 0.45265(15) 0.01586(19) Uani 1 1 d . .
C3 C 1.26622(8) 0.41318(7) 0.53677(15) 0.0188(2) Uani 1 1 d . .
H3 H 1.3214 0.4435 0.4665 0.023 Uiso 1 1 calc R U
C4 C 1.29523(9) 0.36928(7) 0.72851(16) 0.0208(2) Uani 1 1 d . .
H4 H 1.3718 0.3689 0.7899 0.025 Uiso 1 1 calc R U
C5 C 1.21299(9) 0.32574(7) 0.83181(16) 0.0213(2) Uani 1 1 d . .
H5 H 1.2347 0.2965 0.9627 0.026 Uiso 1 1 calc R U
C6 C 1.10007(9) 0.32440(7) 0.74675(15) 0.0193(2) Uani 1 1 d . .
H6 H 1.0445 0.2951 0.8180 0.023 Uiso 1 1 calc R U
C7 C 1.07102(8) 0.36736(6) 0.55378(15) 0.01603(19) Uani 1 1 d . .
C8 C 0.96104(8) 0.37867(6) 0.42439(14) 0.01620(19) Uani 1 1 d . .
C9 C 0.86185(8) 0.34773(7) 0.47767(15) 0.01775(19) Uani 1 1 d . .
H9 H 0.8686 0.3129 0.6036 0.021 Uiso 1 1 calc R U
C10 C 0.74598(8) 0.35778(7) 0.37779(15) 0.01771(19) Uani 1 1 d . .
C11 C 0.65898(9) 0.33526(8) 0.49900(16) 0.0226(2) Uani 1 1 d . .
H11 H 0.6777 0.3128 0.6379 0.027 Uiso 1 1 calc R U
C12 C 0.54663(10) 0.34520(9) 0.41980(18) 0.0285(2) Uani 1 1 d . .
H12 H 0.4891 0.3291 0.5039 0.034 Uiso 1 1 calc R U
C13 C 0.51736(9) 0.37881(8) 0.21697(18) 0.0270(2) Uani 1 1 d . .
H13 H 0.4402 0.3872 0.1637 0.032 Uiso 1 1 calc R U
C14 C 0.60226(9) 0.39984(8) 0.09366(17) 0.0240(2) Uani 1 1 d . .
H14 H 0.5828 0.4218 -0.0455 0.029 Uiso 1 1 calc R U
C15 C 0.71504(9) 0.38906(7) 0.17143(16) 0.0209(2) Uani 1 1 d . .
H15 H 0.7720 0.4030 0.0844 0.025 Uiso 1 1 calc R U
N1 N 0.98463(7) 0.42894(6) 0.24739(13) 0.01724(18) Uani 1 1 d . .
O1 O 1.13980(6) 0.49740(5) 0.12470(11) 0.02156(18) Uani 1 1 d . .
H1N H 0.9331(13) 0.4481(11) 0.143(2) 0.035(4) Uiso 1 1 d . .

loop_
_atom_site_aniso_label
_atom_site_aniso_U_11
_atom_site_aniso_U_22
_atom_site_aniso_U_33
_atom_site_aniso_U_23
_atom_site_aniso_U_13
_atom_site_aniso_U_12
C1 0.0186(4) 0.0173(4) 0.0151(4) -0.0003(3) 0.0029(3) 0.0015(3)
C2 0.0187(4) 0.0149(4) 0.0141(4) -0.0002(3) 0.0023(3) 0.0012(3)
C3 0.0195(5) 0.0191(4) 0.0180(4) -0.0001(3) 0.0026(3) -0.0008(3)
C4 0.0204(4) 0.0227(5) 0.0186(4) -0.0009(4) -0.0012(3) 0.0001(4)
C5 0.0260(5) 0.0202(5) 0.0171(4) 0.0024(4) -0.0004(4) 0.0007(4)
C6 0.0223(5) 0.0176(4) 0.0181(4) 0.0025(3) 0.0027(3) 0.0003(3)
C7 0.0188(4) 0.0134(4) 0.0159(4) -0.0008(3) 0.0022(3) 0.0013(3)
C8 0.0204(4) 0.0140(4) 0.0144(4) 0.0006(3) 0.0026(3) 0.0015(3)
C9 0.0205(4) 0.0168(4) 0.0162(4) 0.0017(3) 0.0029(3) 0.0009(3)
C10 0.0188(4) 0.0157(4) 0.0187(4) 0.0005(3) 0.0024(3) 0.0008(3)
C11 0.0218(5) 0.0265(5) 0.0201(5) 0.0054(4) 0.0047(4) 0.0042(4)
C12 0.0209(5) 0.0396(6) 0.0259(5) 0.0062(5) 0.0065(4) 0.0048(4)
C13 0.0217(5) 0.0337(6) 0.0251(5) 0.0019(4) 0.0008(4) 0.0047(4)
C14 0.0253(5) 0.0253(5) 0.0202(5) 0.0032(4) -0.0018(4) -0.0002(4)
C15 0.0213(5) 0.0231(5) 0.0183(4) 0.0020(4) 0.0019(3) -0.0031(4)
N1 0.0183(4) 0.0188(4) 0.0148(4) 0.0037(3) 0.0024(3) 0.0013(3)
O1 0.0205(3) 0.0283(4) 0.0161(3) 0.0053(3) 0.0030(3) -0.0010(3)

loop_
_atom_type_symbol
_atom_type_description
_atom_type_scat_dispersion_real
_atom_type_scat_dispersion_imag
_atom_type_scat_source
C C 0.0033 0.0016 'International Tables Vol C Tables 4.2.6.8 and 6.1.1.4'
H H 0.0000 0.0000 'International Tables Vol C Tables 4.2.6.8 and 6.1.1.4'
N N 0.0061 0.0033 'International Tables Vol C Tables 4.2.6.8 and 6.1.1.4'
O O 0.0106 0.0060 'International Tables Vol C Tables 4.2.6.8 and 6.1.1.4'

loop_
_geom_angle_atom_site_label_1
_geom_angle_atom_site_label_2
_geom_angle_atom_site_label_3
_geom_angle
O1 C1 N1 125.44(9)
O1 C1 C2 128.39(9)
N1 C1 C2 106.17(8)
C3 C2 C7 122.31(9)
C3 C2 C1 129.88(9)
C7 C2 C1 107.80(8)
C2 C3 C4 117.36(9)
C2 C3 H3 121.3
C4 C3 H3 121.3
C3 C4 C5 120.83(9)
C3 C4 H4 119.6
C5 C4 H4 119.6
C6 C5 C4 121.38(9)
C6 C5 H5 119.3
C4 C5 H5 119.3
C5 C6 C7 117.91(9)
C5 C6 H6 121.0
C7 C6 H6 121.0
C6 C7 C2 120.21(9)
C6 C7 C8 131.30(9)
C2 C7 C8 108.49(8)
C9 C8 N1 130.15(9)
C9 C8 C7 124.63(9)
N1 C8 C7 105.20(8)
C8 C9 C10 131.94(9)
C8 C9 H9 114.0
C10 C9 H9 114.0
C11 C10 C15 117.80(9)
C11 C10 C9 117.14(9)
C15 C10 C9 125.06(9)
C12 C11 C10 121.23(10)
C12 C11 H11 119.4
C10 C11 H11 119.4
C11 C12 C13 120.27(10)
C11 C12 H12 119.9
C13 C12 H12 119.9
C14 C13 C12 119.24(10)
C14 C13 H13 120.4
C12 C13 H13 120.4
C15 C14 C13 120.73(10)
C15 C14 H14 119.6
C13 C14 H14 119.6
C14 C15 C10 120.69(9)
C14 C15 H15 119.7
C10 C15 H15 119.7
C1 N1 C8 112.32(8)
C1 N1 H1N 122.3(10)
C8 N1 H1N 125.3(10)

loop_
_geom_bond_atom_site_label_1
_geom_bond_atom_site_label_2
_geom_bond_distance
C1 O1 1.2306(12)
C1 N1 1.3806(12)
C1 C2 1.4792(13)
C2 C3 1.3857(13)
C2 C7 1.3963(13)
C3 C4 1.3932(14)
C3 H3 0.9500
C4 C5 1.3998(15)
C4 H4 0.9500
C5 C6 1.3914(14)
C5 H5 0.9500
C6 C7 1.3937(13)
C6 H6 0.9500
C7 C8 1.4751(13)
C8 C9 1.3475(13)
C8 N1 1.4080(12)
C9 C10 1.4593(14)
C9 H9 0.9500
C10 C11 1.4058(14)
C10 C15 1.4059(14)
C11 C12 1.3826(15)
C11 H11 0.9500
C12 C13 1.3942(16)
C12 H12 0.9500
C13 C14 1.3895(16)
C13 H13 0.9500
C14 C15 1.3865(14)
C14 H14 0.9500
C15 H15 0.9500
N1 H1N 0.896(16)
